data_7023300
loop_
_publ_author_name
'Bailey, Philip J.'
'Bell, Nicola L.'
'Nichol, Gary S.'

_publ_section_title
;
 Homoleptic 'sandwich' complexes of substituted tris(methimazolyl)borate
 ligands with ruthenium, rhodium and palladium.
;
_journal_issue 31
_journal_name_full 'Dalton transactions (Cambridge, England : 2003)'
_journal_page_first 11281
_journal_page_last 11294
_journal_paper_doi 10.1039/c3dt51150b
_journal_volume 42
_journal_year 2013
_chemical_formula_sum 'C74 H78 B2 F18 N16 P3 Ru S6'
_chemical_formula_weight 1941.49
_chemical_name_systematic
;
 ?
;
_space_group_IT_number 14
_symmetry_cell_setting monoclinic
_symmetry_space_group_name_Hall '-P 2yn'
_symmetry_space_group_name_H-M 'P 1 21/n 1'
_atom_sites_solution_hydrogens geom
_atom_sites_solution_primary direct
_atom_sites_solution_secondary difmap
_audit_creation_method
;
CrysAlisPro, Agilent Technologies,
Version 1.171.34.49 (release 20-01-2011 CrysAlis171 .NET)
(compiled Jan 20 2011,15:58:25)
;
_cell_angle_alpha 90.00
_cell_angle_beta 102.999(2)
_cell_angle_gamma 90.00
_cell_formula_units_Z 2
_cell_length_a 10.4293(2)
_cell_length_b 25.9269(4)
_cell_length_c 17.5308(3)
_cell_measurement_reflns_used 14945
_cell_measurement_temperature 150(2)
_cell_measurement_theta_max 74.9827
_cell_measurement_theta_min 4.2779
_cell_volume 4618.84(14)
_computing_cell_refinement
;
CrysAlisPro, Agilent Technologies,
Version 1.171.34.49 (release 20-01-2011 CrysAlis171 .NET)
(compiled Jan 20 2011,15:58:25)
;
_computing_data_collection
;
CrysAlisPro, Agilent Technologies,
Version 1.171.34.49 (release 20-01-2011 CrysAlis171 .NET)
(compiled Jan 20 2011,15:58:25)
;
_computing_data_reduction
;
CrysAlisPro, Agilent Technologies,
Version 1.171.34.49 (release 20-01-2011 CrysAlis171 .NET)
(compiled Jan 20 2011,15:58:25)
;
_computing_structure_refinement 'SHELXL-97 (Sheldrick, 2008)'
_diffrn_ambient_temperature 150(2)
_diffrn_detector_area_resol_mean 5.1574
_diffrn_measured_fraction_theta_full 0.977
_diffrn_measured_fraction_theta_max 0.977
_diffrn_measurement_device_type 'SuperNova, Dual, Cu at zero, Atlas'
_diffrn_measurement_method '\w scans'
_diffrn_radiation_monochromator mirror
_diffrn_radiation_source 'fine-focus sealed tube'
_diffrn_radiation_type CuK\a
_diffrn_radiation_wavelength 1.54184
_diffrn_reflns_av_R_equivalents 0.0771
_diffrn_reflns_av_sigmaI/netI 0.0501
_diffrn_reflns_limit_h_max 13
_diffrn_reflns_limit_h_min -12
_diffrn_reflns_limit_k_max 31
_diffrn_reflns_limit_k_min -31
_diffrn_reflns_limit_l_max 20
_diffrn_reflns_limit_l_min -21
_diffrn_reflns_number 44704
_diffrn_reflns_theta_full 75.16
_diffrn_reflns_theta_max 75.16
_diffrn_reflns_theta_min 4.28
_exptl_absorpt_coefficient_mu 3.875
_exptl_absorpt_correction_T_max 1.00000
_exptl_absorpt_correction_T_min 0.57369
_exptl_absorpt_correction_type multi-scan
_exptl_absorpt_process_details
;
CrysAlisPro, Agilent Technologies,
Version 1.171.34.49 (release 20-01-2011 CrysAlis171 .NET)
(compiled Jan 20 2011,15:58:25)
Empirical absorption correction using spherical harmonics,
 implemented in SCALE3 ABSPACK scaling algorithm.
;
_exptl_crystal_density_diffrn 1.396
_exptl_crystal_density_method 'not measured'
_exptl_crystal_F_000 1982
_exptl_crystal_size_max 0.1654
_exptl_crystal_size_mid 0.1201
_exptl_crystal_size_min 0.1117
_platon_squeeze_details
;
;
_refine_diff_density_max 2.823
_refine_diff_density_min -0.990
_refine_diff_density_rms 0.131
_refine_ls_extinction_method none
_refine_ls_goodness_of_fit_ref 1.052
_refine_ls_hydrogen_treatment riding
_refine_ls_matrix_type full
_refine_ls_number_parameters 549
_refine_ls_number_reflns 9297
_refine_ls_number_restraints 0
_refine_ls_restrained_S_all 1.052
_refine_ls_R_factor_all 0.0848
_refine_ls_R_factor_gt 0.0754
_refine_ls_shift/su_max 0.001
_refine_ls_shift/su_mean 0.000
_refine_ls_structure_factor_coef Fsqd
_refine_ls_weighting_details 'calc w=1/[\s^2^(Fo^2^)+(0.1567P)^2^+3.2942P] where P=(Fo^2^+2Fc^2^)/3'
_refine_ls_weighting_scheme calc
_refine_ls_wR_factor_gt 0.2125
_refine_ls_wR_factor_ref 0.2246
_reflns_number_gt 7697
_reflns_number_total 9297
_reflns_threshold_expression >2\s(I)
_cod_data_source_file c3dt51150b.txt
_cod_data_source_block pb1015-sr
_cod_database_code 7023300

loop_
_symmetry_equiv_pos_as_xyz
'x, y, z'
'-x+1/2, y+1/2, -z+1/2'
'-x, -y, -z'
'x-1/2, -y-1/2, z-1/2'

loop_
_atom_site_label
_atom_site_type_symbol
_atom_site_fract_x
_atom_site_fract_y
_atom_site_fract_z
_atom_site_U_iso_or_equiv
_atom_site_adp_type
_atom_site_occupancy
_atom_site_symmetry_multiplicity
_atom_site_calc_flag
_atom_site_refinement_flags
Ru1 Ru 0.0000 0.5000 0.0000 0.03067(16) Uani 1 2 d S
S2 S -0.16669(10) 0.44954(4) -0.07710(6) 0.0345(2) Uani 1 1 d .
S3 S -0.15218(10) 0.56195(4) 0.03318(6) 0.0335(2) Uani 1 1 d .
P4 P 0.5000 0.5000 0.5000 0.0472(4) Uani 1 2 d S
S5 S 0.04640(10) 0.54452(4) -0.11435(6) 0.0362(2) Uani 1 1 d .
F7 F 0.4538(5) 0.51299(17) 0.5789(2) 0.0749(10) Uani 1 1 d .
N8 N -0.4238(3) 0.45536(14) -0.0703(2) 0.0366(7) Uani 1 1 d .
N9 N -0.0452(4) 0.49024(15) -0.2481(2) 0.0398(8) Uani 1 1 d .
N10 N -0.3893(4) 0.59580(14) -0.2264(2) 0.0405(8) Uani 1 1 d .
F11 F 0.3930(5) 0.5384(2) 0.4526(2) 0.0995(17) Uani 1 1 d .
N12 N -0.2030(4) 0.60520(13) -0.1149(2) 0.0369(7) Uani 1 1 d .
F13 F 0.3980(5) 0.4543(2) 0.4799(4) 0.1039(17) Uani 1 1 d .
N14 N -0.2013(4) 0.53081(13) -0.2104(2) 0.0366(7) Uani 1 1 d .
N15 N -0.3626(4) 0.52474(14) -0.1239(2) 0.0365(7) Uani 1 1 d .
N16 N -0.0871(4) 0.65414(14) -0.0236(2) 0.0387(8) Uani 1 1 d .
C17 C -0.2584(5) 0.49975(16) -0.2737(3) 0.0407(10) Uani 1 1 d .
H17 H -0.3501 0.4962 -0.2953 0.049 Uiso 1 1 calc R
N18 N -0.4911(5) 0.63774(19) -0.3298(3) 0.0575(11) Uani 1 1 d .
C19 C -0.0143(4) 0.67355(15) 0.0503(3) 0.0377(9) Uani 1 1 d .
C20 C -0.0922(5) 0.67848(18) -0.0949(3) 0.0470(10) Uani 1 1 d .
H20 H -0.0527 0.7105 -0.1026 0.056 Uiso 1 1 calc R
C21 C -0.0770(5) 0.68257(18) 0.1104(3) 0.0453(10) Uani 1 1 d .
H21 H -0.1689 0.6770 0.1035 0.054 Uiso 1 1 calc R
C22 C -0.1515(4) 0.60858(15) -0.0365(2) 0.0355(8) Uani 1 1 d .
C23 C -0.4965(5) 0.52858(18) -0.1260(3) 0.0413(9) Uani 1 1 d .
H23 H -0.5520 0.5565 -0.1473 0.050 Uiso 1 1 calc R
C25 C -0.4053(5) 0.6004(2) -0.3045(3) 0.0460(10) Uani 1 1 d .
H25 H -0.3620 0.5802 -0.3363 0.055 Uiso 1 1 calc R
C26 C -0.4660(5) 0.63287(19) -0.2027(3) 0.0459(10) Uani 1 1 d .
H26 H -0.4716 0.6393 -0.1502 0.055 Uiso 1 1 calc R
C27 C 0.1719(5) 0.50427(19) -0.2767(3) 0.0463(11) Uani 1 1 d .
H27 H 0.1549 0.5402 -0.2830 0.056 Uiso 1 1 calc R
C28 C -0.3185(4) 0.47898(16) -0.0900(2) 0.0364(8) Uani 1 1 d .
C29 C -0.4264(4) 0.40522(16) -0.0350(3) 0.0385(9) Uani 1 1 d .
C32 C -0.0013(6) 0.70020(19) 0.1817(3) 0.0515(12) Uani 1 1 d .
H32 H -0.0429 0.7063 0.2238 0.062 Uiso 1 1 calc R
C33 C -0.5312(6) 0.3233(2) -0.0359(4) 0.0590(14) Uani 1 1 d .
H33 H -0.5982 0.2999 -0.0599 0.071 Uiso 1 1 calc R
C35 C -0.0703(4) 0.52322(16) -0.1936(2) 0.0358(8) Uani 1 1 d .
C36 C -0.1628(5) 0.64846(17) -0.1504(3) 0.0451(10) Uani 1 1 d .
H36 H -0.1824 0.6554 -0.2051 0.054 Uiso 1 1 calc R
C37 C -0.1623(5) 0.47571(19) -0.2990(3) 0.0447(10) Uani 1 1 d .
H37 H -0.1720 0.4533 -0.3427 0.054 Uiso 1 1 calc R
C38 C 0.1054(5) 0.4190(2) -0.2466(3) 0.0456(10) Uani 1 1 d .
H38 H 0.0424 0.3967 -0.2323 0.055 Uiso 1 1 calc R
C39 C 0.1906(5) 0.7006(2) 0.1305(3) 0.0532(12) Uani 1 1 d .
H39 H 0.2820 0.7071 0.1368 0.064 Uiso 1 1 calc R
C40 C -0.5223(5) 0.3707(2) -0.0709(3) 0.0504(11) Uani 1 1 d .
H40 H -0.5812 0.3794 -0.1188 0.061 Uiso 1 1 calc R
C41 C 0.1307(5) 0.70891(19) 0.1927(3) 0.0492(11) Uani 1 1 d .
C42 C 0.2227(5) 0.3997(2) -0.2582(3) 0.0489(11) Uani 1 1 d .
H42 H 0.2403 0.3638 -0.2515 0.059 Uiso 1 1 calc R
C44 C 0.2877(6) 0.4836(2) -0.2875(3) 0.0537(12) Uani 1 1 d .
H44 H 0.3512 0.5060 -0.3012 0.064 Uiso 1 1 calc R
C46 C -0.5338(5) 0.48608(19) -0.0929(3) 0.0427(9) Uani 1 1 d .
H46 H -0.6198 0.4786 -0.0864 0.051 Uiso 1 1 calc R
C47 C -0.6784(9) 0.6388(3) -0.4402(4) 0.082(2) Uani 1 1 d .
H47A H -0.7311 0.6553 -0.4066 0.099 Uiso 1 1 calc R
H47B H -0.6871 0.6010 -0.4354 0.099 Uiso 1 1 calc R
C48 C -0.3398(5) 0.39275(18) 0.0343(3) 0.0424(9) Uani 1 1 d .
H48 H -0.2755 0.4169 0.0592 0.051 Uiso 1 1 calc R
C49 C -0.4446(6) 0.3093(2) 0.0331(3) 0.0547(12) Uani 1 1 d .
C50 C -0.3476(5) 0.34461(19) 0.0671(3) 0.0482(10) Uani 1 1 d .
H50 H -0.2856 0.3355 0.1136 0.058 Uiso 1 1 calc R
C51 C 0.1174(5) 0.68299(19) 0.0593(3) 0.0480(11) Uani 1 1 d .
H51 H 0.1585 0.6774 0.0169 0.058 Uiso 1 1 calc R
C53 C -0.4545(10) 0.2576(3) 0.0706(5) 0.087(2) Uani 1 1 d .
H53A H -0.5385 0.2553 0.0866 0.130 Uiso 1 1 calc R
H53B H -0.3818 0.2537 0.1166 0.130 Uiso 1 1 calc R
H53C H -0.4498 0.2301 0.0329 0.130 Uiso 1 1 calc R
C54 C 0.0806(5) 0.47133(18) -0.2562(3) 0.0411(9) Uani 1 1 d .
B55 B -0.2849(5) 0.56275(19) -0.1661(3) 0.0370(9) Uani 1 1 d .
C56 C -0.5400(7) 0.6531(3) -0.4120(3) 0.0723(19) Uani 1 1 d .
H56A H -0.5305 0.6909 -0.4168 0.087 Uiso 1 1 calc R
H56B H -0.4864 0.6362 -0.4448 0.087 Uiso 1 1 calc R
C57 C 0.3153(5) 0.4316(2) -0.2794(3) 0.0516(11) Uani 1 1 d .
C58 C 0.4453(6) 0.4100(3) -0.2911(4) 0.0650(15) Uani 1 1 d .
H58A H 0.5172 0.4219 -0.2486 0.097 Uiso 1 1 calc R
H58B H 0.4605 0.4219 -0.3414 0.097 Uiso 1 1 calc R
H58C H 0.4420 0.3722 -0.2907 0.097 Uiso 1 1 calc R
C59 C -0.5328(6) 0.6589(2) -0.2669(3) 0.0538(12) Uani 1 1 d .
H59 H -0.5949 0.6859 -0.2683 0.065 Uiso 1 1 calc R
C60 C 0.2130(8) 0.7257(3) 0.2719(4) 0.0728(18) Uani 1 1 d .
H60A H 0.1547 0.7347 0.3066 0.109 Uiso 1 1 calc R
H60B H 0.2661 0.7558 0.2650 0.109 Uiso 1 1 calc R
H60C H 0.2711 0.6974 0.2951 0.109 Uiso 1 1 calc R
C62 C -0.7343(10) 0.6546(4) -0.5258(5) 0.100(3) Uani 1 1 d .
H62A H -0.7349 0.6927 -0.5297 0.119 Uiso 1 1 calc R
H62B H -0.6764 0.6411 -0.5588 0.119 Uiso 1 1 calc R
C64 C -0.8740(12) 0.6343(4) -0.5566(6) 0.112(4) Uani 1 1 d .
H64A H -0.8738 0.5966 -0.5531 0.168 Uiso 1 1 calc R
H64B H -0.9055 0.6447 -0.6114 0.168 Uiso 1 1 calc R
H64C H -0.9323 0.6485 -0.5252 0.168 Uiso 1 1 calc R
P2 P 0.3955(2) 0.22950(8) 0.77339(13) 0.0361(5) Uani 1 1 d P
F2 F 0.4428(7) 0.2861(2) 0.7912(3) 0.113(2) Uani 1 1 d .
F1 F 0.4028(12) 0.2181(2) 0.8619(4) 0.182(5) Uani 1 1 d .
F3 F 0.3515(6) 0.1707(2) 0.7577(4) 0.126(2) Uani 1 1 d .
F6 F 0.3946(7) 0.2393(3) 0.6838(4) 0.130(2) Uani 1 1 d .
F5 F 0.5403(7) 0.2108(3) 0.7816(6) 0.146(3) Uani 1 1 d .
F4 F 0.2538(6) 0.2466(3) 0.7582(7) 0.175(5) Uani 1 1 d .

loop_
_atom_site_aniso_label
_atom_site_aniso_U_11
_atom_site_aniso_U_22
_atom_site_aniso_U_33
_atom_site_aniso_U_23
_atom_site_aniso_U_13
_atom_site_aniso_U_12
Ru1 0.0351(2) 0.0291(2) 0.0225(2) 0.00054(13) -0.00485(16) -0.00111(14)
S2 0.0370(5) 0.0314(5) 0.0295(5) -0.0012(3) -0.0042(4) -0.0023(3)
S3 0.0392(5) 0.0307(5) 0.0263(5) -0.0003(3) -0.0020(4) -0.0004(3)
P4 0.0573(10) 0.0500(10) 0.0289(8) -0.0030(6) -0.0014(7) 0.0007(7)
S5 0.0403(5) 0.0378(5) 0.0250(5) 0.0015(3) -0.0042(4) -0.0047(4)
F7 0.104(3) 0.080(2) 0.0421(18) -0.0022(17) 0.0203(19) 0.015(2)
N8 0.0374(17) 0.0336(17) 0.0337(18) -0.0020(13) -0.0029(14) -0.0026(13)
N9 0.046(2) 0.0390(18) 0.0278(18) -0.0027(14) -0.0050(15) 0.0026(15)
N10 0.050(2) 0.0364(18) 0.0292(18) 0.0014(14) -0.0044(15) 0.0051(15)
F11 0.124(4) 0.111(3) 0.046(2) -0.013(2) -0.018(2) 0.061(3)
N12 0.0447(18) 0.0323(16) 0.0277(17) 0.0019(13) -0.0040(14) 0.0009(14)
F13 0.105(3) 0.096(3) 0.118(4) -0.042(3) 0.041(3) -0.044(3)
N14 0.0407(18) 0.0333(16) 0.0303(17) 0.0001(13) -0.0035(14) 0.0013(13)
N15 0.0391(18) 0.0351(17) 0.0287(17) -0.0019(13) -0.0063(14) 0.0010(13)
N16 0.050(2) 0.0304(16) 0.0309(18) 0.0004(13) -0.0005(15) -0.0035(14)
C17 0.042(2) 0.040(2) 0.032(2) -0.0057(15) -0.0077(18) -0.0028(16)
N18 0.073(3) 0.060(3) 0.033(2) 0.0089(18) -0.0026(19) 0.023(2)
C19 0.046(2) 0.0267(18) 0.037(2) -0.0033(15) 0.0010(17) -0.0020(15)
C20 0.064(3) 0.034(2) 0.039(2) 0.0054(17) 0.002(2) -0.0031(19)
C21 0.050(2) 0.041(2) 0.043(3) -0.0084(18) 0.006(2) -0.0069(18)
C22 0.041(2) 0.0315(19) 0.031(2) -0.0004(15) 0.0008(16) -0.0011(15)
C23 0.043(2) 0.040(2) 0.035(2) -0.0002(17) -0.0028(18) 0.0027(17)
C25 0.053(3) 0.053(3) 0.027(2) 0.0033(18) -0.0023(18) 0.015(2)
C26 0.054(3) 0.046(2) 0.034(2) 0.0020(18) 0.0010(19) 0.006(2)
C27 0.054(3) 0.045(2) 0.036(2) 0.0026(17) 0.000(2) 0.0001(19)
C28 0.041(2) 0.033(2) 0.0288(19) -0.0040(15) -0.0051(16) -0.0007(16)
C29 0.044(2) 0.034(2) 0.035(2) -0.0040(16) 0.0045(17) -0.0033(16)
C32 0.074(3) 0.041(2) 0.038(2) -0.0111(19) 0.010(2) -0.011(2)
C33 0.075(4) 0.045(3) 0.055(3) -0.009(2) 0.009(3) -0.023(2)
C35 0.044(2) 0.034(2) 0.0254(18) 0.0003(14) -0.0014(16) -0.0015(16)
C36 0.064(3) 0.035(2) 0.031(2) 0.0081(16) 0.0000(19) -0.0020(19)
C37 0.048(2) 0.046(2) 0.033(2) -0.0067(17) -0.0067(18) -0.0017(19)
C38 0.047(2) 0.048(3) 0.038(2) 0.0000(19) 0.0022(19) 0.0006(19)
C39 0.049(3) 0.049(3) 0.057(3) -0.013(2) 0.002(2) -0.008(2)
C40 0.057(3) 0.047(3) 0.041(3) -0.004(2) -0.002(2) -0.012(2)
C41 0.061(3) 0.037(2) 0.044(3) -0.0087(19) 0.000(2) -0.008(2)
C42 0.053(3) 0.043(2) 0.045(3) 0.0024(19) 0.000(2) 0.005(2)
C44 0.055(3) 0.060(3) 0.046(3) 0.005(2) 0.010(2) -0.004(2)
C46 0.039(2) 0.048(2) 0.038(2) 0.0003(19) 0.0015(18) 0.0010(18)
C47 0.102(5) 0.086(5) 0.049(4) 0.004(3) -0.004(3) 0.038(4)
C48 0.044(2) 0.041(2) 0.039(2) 0.0004(17) 0.0021(18) -0.0034(17)
C49 0.073(3) 0.039(2) 0.055(3) 0.000(2) 0.021(3) -0.006(2)
C50 0.054(3) 0.043(2) 0.046(3) 0.0050(19) 0.009(2) 0.004(2)
C51 0.049(2) 0.044(2) 0.049(3) -0.014(2) 0.007(2) -0.0066(19)
C53 0.127(7) 0.049(3) 0.082(5) 0.007(3) 0.020(5) -0.020(4)
C54 0.044(2) 0.045(2) 0.028(2) -0.0010(16) -0.0035(17) 0.0031(18)
B55 0.042(2) 0.038(2) 0.025(2) 0.0013(17) -0.0047(18) 0.0016(18)
C56 0.088(4) 0.082(4) 0.037(3) 0.013(3) -0.007(3) 0.039(4)
C57 0.050(3) 0.060(3) 0.041(3) 0.003(2) 0.002(2) 0.000(2)
C58 0.055(3) 0.073(4) 0.068(4) 0.012(3) 0.017(3) 0.009(3)
C59 0.066(3) 0.051(3) 0.040(3) 0.005(2) 0.001(2) 0.022(2)
C60 0.097(5) 0.064(4) 0.049(3) -0.014(3) -0.003(3) -0.021(3)
C62 0.125(7) 0.098(6) 0.054(4) -0.008(4) -0.026(4) 0.043(5)
C64 0.149(9) 0.086(6) 0.074(5) -0.016(4) -0.031(5) 0.042(6)
P2 0.0352(9) 0.0345(10) 0.0394(11) -0.0271(8) 0.0102(8) -0.0169(8)
F2 0.181(6) 0.075(3) 0.083(3) -0.025(2) 0.027(3) -0.049(3)
F1 0.386(14) 0.083(4) 0.099(4) -0.025(3) 0.098(7) -0.066(6)
F3 0.125(4) 0.091(4) 0.154(6) -0.064(4) 0.017(4) -0.038(3)
F6 0.154(6) 0.149(6) 0.089(4) -0.044(4) 0.035(4) -0.040(4)
F5 0.111(5) 0.131(5) 0.197(8) -0.001(5) 0.036(5) -0.024(4)
F4 0.091(4) 0.133(6) 0.321(14) 0.033(7) 0.089(7) 0.006(4)

loop_
_atom_type_symbol
_atom_type_description
_atom_type_scat_dispersion_real
_atom_type_scat_dispersion_imag
_atom_type_scat_source
C C 0.0181 0.0091 'International Tables Vol C Tables 4.2.6.8 and 6.1.1.4'
H H 0.0000 0.0000 'International Tables Vol C Tables 4.2.6.8 and 6.1.1.4'
B B 0.0090 0.0039 'International Tables Vol C Tables 4.2.6.8 and 6.1.1.4'
N N 0.0311 0.0180 'International Tables Vol C Tables 4.2.6.8 and 6.1.1.4'
F F 0.0727 0.0534 'International Tables Vol C Tables 4.2.6.8 and 6.1.1.4'
P P 0.2955 0.4335 'International Tables Vol C Tables 4.2.6.8 and 6.1.1.4'
S S 0.3331 0.5567 'International Tables Vol C Tables 4.2.6.8 and 6.1.1.4'
Ru Ru 0.0552 3.2960 'International Tables Vol C Tables 4.2.6.8 and 6.1.1.4'
O O 0.0492 0.0322 'International Tables Vol C Tables 4.2.6.8 and 6.1.1.4'

loop_
_geom_angle_atom_site_label_1
_geom_angle_atom_site_label_2
_geom_angle_atom_site_label_3
_geom_angle
_geom_angle_site_symmetry_1
_geom_angle_site_symmetry_3
S2 Ru1 S2 180.0 3_565 .
S2 Ru1 S3 93.87(3) 3_565 3_565
S2 Ru1 S3 86.13(3) . 3_565
S2 Ru1 S3 86.13(3) 3_565 .
S2 Ru1 S3 93.87(3) . .
S3 Ru1 S3 180.0 3_565 .
S2 Ru1 S5 87.22(3) 3_565 .
S2 Ru1 S5 92.78(3) . .
S3 Ru1 S5 81.68(3) 3_565 .
S3 Ru1 S5 98.32(3) . .
S2 Ru1 S5 92.78(3) 3_565 3_565
S2 Ru1 S5 87.22(3) . 3_565
S3 Ru1 S5 98.32(3) 3_565 3_565
S3 Ru1 S5 81.68(3) . 3_565
S5 Ru1 S5 180.00(5) . 3_565
C28 S2 Ru1 111.57(14) . .
C22 S3 Ru1 100.85(15) . .
F13 P4 F13 180.000(1) 3_666 .
F13 P4 F11 89.6(4) 3_666 3_666
F13 P4 F11 90.4(4) . 3_666
F13 P4 F11 90.4(4) 3_666 .
F13 P4 F11 89.6(4) . .
F11 P4 F11 180.000(2) 3_666 .
F13 P4 F7 91.8(3) 3_666 3_666
F13 P4 F7 88.2(2) . 3_666
F11 P4 F7 90.4(2) 3_666 3_666
F11 P4 F7 89.6(2) . 3_666
F13 P4 F7 88.2(2) 3_666 .
F13 P4 F7 91.8(3) . .
F11 P4 F7 89.6(2) 3_666 .
F11 P4 F7 90.4(2) . .
F7 P4 F7 180.000(2) 3_666 .
C35 S5 Ru1 105.99(14) . .
C28 N8 C46 109.4(4) . .
C28 N8 C29 127.3(4) . .
C46 N8 C29 123.3(4) . .
C35 N9 C37 110.0(4) . .
C35 N9 C54 127.8(4) . .
C37 N9 C54 122.2(4) . .
C25 N10 C26 107.3(4) . .
C25 N10 B55 129.4(4) . .
C26 N10 B55 122.4(4) . .
C22 N12 C36 108.1(4) . .
C22 N12 B55 132.2(4) . .
C36 N12 B55 119.7(4) . .
C35 N14 C17 108.7(4) . .
C35 N14 B55 129.3(4) . .
C17 N14 B55 121.7(4) . .
C28 N15 C23 108.2(4) . .
C28 N15 B55 126.6(4) . .
C23 N15 B55 124.5(4) . .
C22 N16 C20 109.1(4) . .
C22 N16 C19 126.8(4) . .
C20 N16 C19 123.9(4) . .
C37 C17 N14 108.4(4) . .
C25 N18 C59 109.4(4) . .
C25 N18 C56 125.8(5) . .
C59 N18 C56 124.8(5) . .
C51 C19 C21 121.1(4) . .
C51 C19 N16 118.7(4) . .
C21 C19 N16 120.2(4) . .
C36 C20 N16 107.2(4) . .
C19 C21 C32 118.0(5) . .
N16 C22 N12 107.1(4) . .
N16 C22 S3 125.1(3) . .
N12 C22 S3 127.5(3) . .
C46 C23 N15 108.4(4) . .
N18 C25 N10 109.0(4) . .
C59 C26 N10 108.7(4) . .
C44 C27 C54 118.3(5) . .
N15 C28 N8 106.8(4) . .
N15 C28 S2 130.8(3) . .
N8 C28 S2 122.3(3) . .
C48 C29 C40 120.8(4) . .
C48 C29 N8 121.2(4) . .
C40 C29 N8 117.9(4) . .
C41 C32 C21 122.0(5) . .
C40 C33 C49 121.6(5) . .
N14 C35 N9 106.7(4) . .
N14 C35 S5 128.9(3) . .
N9 C35 S5 124.1(3) . .
C20 C36 N12 108.4(4) . .
C17 C37 N9 106.1(4) . .
C42 C38 C54 119.0(5) . .
C51 C39 C41 120.2(5) . .
C33 C40 C29 119.0(5) . .
C32 C41 C39 118.7(5) . .
C32 C41 C60 121.3(5) . .
C39 C41 C60 119.9(5) . .
C38 C42 C57 121.2(5) . .
C27 C44 C57 122.4(5) . .
C23 C46 N8 107.2(4) . .
C56 C47 C62 113.0(8) . .
C29 C48 C50 119.3(4) . .
C33 C49 C50 117.9(5) . .
C33 C49 C53 121.3(6) . .
C50 C49 C53 120.8(6) . .
C48 C50 C49 121.3(5) . .
C19 C51 C39 119.9(5) . .
C27 C54 C38 121.0(5) . .
C27 C54 N9 120.8(4) . .
C38 C54 N9 118.2(4) . .
N14 B55 N12 112.0(4) . .
N14 B55 N15 108.3(3) . .
N12 B55 N15 116.8(4) . .
N14 B55 N10 109.7(3) . .
N12 B55 N10 102.0(3) . .
N15 B55 N10 107.7(4) . .
C47 C56 N18 111.1(6) . .
C44 C57 C42 118.1(5) . .
C44 C57 C58 121.1(5) . .
C42 C57 C58 120.7(5) . .
C26 C59 N18 105.6(4) . .
C64 C62 C47 112.0(9) . .
F4 P2 F5 175.2(6) . .
F4 P2 F2 90.7(4) . .
F5 P2 F2 91.1(4) . .
F4 P2 F1 93.3(6) . .
F5 P2 F1 91.1(6) . .
F2 P2 F1 92.1(3) . .
F4 P2 F6 89.5(5) . .
F5 P2 F6 86.1(4) . .
F2 P2 F6 88.8(3) . .
F1 P2 F6 177.1(6) . .
F4 P2 F3 91.0(4) . .
F5 P2 F3 87.3(4) . .
F2 P2 F3 177.8(4) . .
F1 P2 F3 86.5(4) . .
F6 P2 F3 92.6(4) . .

loop_
_geom_bond_atom_site_label_1
_geom_bond_atom_site_label_2
_geom_bond_distance
_geom_bond_site_symmetry_2
Ru1 S2 2.3460(9) 3_565
Ru1 S2 2.3460(9) .
Ru1 S3 2.4191(10) 3_565
Ru1 S3 2.4191(10) .
Ru1 S5 2.4539(10) .
Ru1 S5 2.4539(10) 3_565
S2 C28 1.726(4) .
S3 C22 1.720(4) .
P4 F13 1.578(4) 3_666
P4 F13 1.578(4) .
P4 F11 1.583(4) 3_666
P4 F11 1.583(4) .
P4 F7 1.600(3) 3_666
P4 F7 1.600(3) .
S5 C35 1.719(4) .
N8 C28 1.367(6) .
N8 C46 1.379(6) .
N8 C29 1.443(6) .
N9 C35 1.351(6) .
N9 C37 1.393(6) .
N9 C54 1.437(6) .
N10 C25 1.348(6) .
N10 C26 1.373(6) .
N10 B55 1.587(6) .
N12 C22 1.360(6) .
N12 C36 1.393(6) .
N12 B55 1.549(6) .
N14 C35 1.346(6) .
N14 C17 1.392(6) .
N14 B55 1.534(6) .
N15 C28 1.360(6) .
N15 C23 1.392(6) .
N15 B55 1.564(6) .
N16 C22 1.353(5) .
N16 C20 1.391(6) .
N16 C19 1.436(6) .
C17 C37 1.338(7) .
N18 C25 1.325(6) .
N18 C59 1.386(7) .
N18 C56 1.471(7) .
C19 C51 1.369(7) .
C19 C21 1.378(7) .
C20 C36 1.332(7) .
C21 C32 1.397(7) .
C23 C46 1.343(7) .
C26 C59 1.362(7) .
C27 C44 1.373(8) .
C27 C54 1.385(7) .
C29 C48 1.378(7) .
C29 C40 1.383(6) .
C32 C41 1.364(8) .
C33 C40 1.385(8) .
C33 C49 1.386(9) .
C38 C42 1.378(7) .
C38 C54 1.385(7) .
C39 C51 1.386(7) .
C39 C41 1.390(8) .
C41 C60 1.523(8) .
C42 C57 1.385(8) .
C44 C57 1.379(8) .
C47 C56 1.465(12) .
C47 C62 1.538(10) .
C48 C50 1.384(7) .
C49 C50 1.395(8) .
C49 C53 1.507(8) .
C57 C58 1.524(8) .
C62 C64 1.529(15) .
P2 F4 1.508(7) .
P2 F5 1.562(8) .
P2 F2 1.557(5) .
P2 F1 1.565(7) .
P2 F6 1.588(7) .
P2 F3 1.598(5) .

loop_
_platon_squeeze_void_nr
_platon_squeeze_void_average_x
_platon_squeeze_void_average_y
_platon_squeeze_void_average_z
_platon_squeeze_void_volume
_platon_squeeze_void_count_electrons
_platon_squeeze_void_content
1 0.087 0.397 0.317 12 7 ' '
2 0.413 0.897 0.183 12 7 ' '
3 0.587 0.103 0.817 12 7 ' '
4 0.913 0.603 0.683 12 7 ' '
